data_1573065
loop_
_publ_author_name
'Pal, Souvik'
'Majumder, Satyajit'
'Niyogi, Sovan'
'Shyamal, Pranay'
'Mondal, Debabrata'
'Das, Bishnu'
'Bisai, Alakesh'

_publ_section_title
;
 Total synthesis of atropodiastereomers of heterodimeric
 <i>Amaryllidaceae</i> alkaloids: narcipavline and narcikachnine.
;
_journal_issue 47
_journal_name_full 'Chemical science'
_journal_page_first 19851
_journal_page_last 19857
_journal_paper_doi 10.1039/d4sc04361h
_journal_volume 15
_journal_year 2024
_chemical_absolute_configuration 9S
_chemical_formula_moiety 'C18 H21 I O5'
_chemical_formula_sum 'C18 H21 I O5'
_chemical_formula_weight 444.25
_space_group_crystal_system monoclinic
_space_group_IT_number 4
_space_group_name_Hall 'P 2yb'
_space_group_name_H-M_alt 'P 1 21 1'
_atom_sites_solution_hydrogens geom
_atom_sites_solution_primary dual
_audit_block_doi 10.5517/ccdc.csd.cc2l1910
_audit_creation_date 2024-09-16
_audit_creation_method
;
Olex2 1.5
(compiled 2024.02.16 svn.r378c4104 for OlexSys, GUI svn.r6928)
;
_audit_update_record
;
2024-09-16 deposited with the CCDC.	2024-10-31 downloaded from the CCDC.
;
_cell_angle_alpha 90
_cell_angle_beta 102.504(3)
_cell_angle_gamma 90
_cell_formula_units_Z 2
_cell_length_a 13.1948(3)
_cell_length_b 4.76050(10)
_cell_length_c 14.5444(4)
_cell_measurement_reflns_used 6712
_cell_measurement_temperature 99.98(11)
_cell_measurement_theta_max 67.9500
_cell_measurement_theta_min 3.1070
_cell_volume 891.92(4)
_computing_cell_refinement 'CrysAlisPro 1.171.41.115a (Rigaku OD, 2021)'
_computing_data_collection 'CrysAlisPro 1.171.41.115a (Rigaku OD, 2021)'
_computing_data_reduction 'CrysAlisPro 1.171.41.115a (Rigaku OD, 2021)'
_computing_molecular_graphics 'Olex2 1.5 (Dolomanov et al., 2009)'
_computing_publication_material 'Olex2 1.5 (Dolomanov et al., 2009)'
_computing_structure_refinement 'SHELXL 2018/3 (Sheldrick, 2015)'
_computing_structure_solution 'SHELXT 2018/2 (Sheldrick, 2018)'
_diffrn_ambient_environment N~2~
_diffrn_ambient_temperature 99.98(11)
_diffrn_detector 'Hybrid Pixel Array Detector'
_diffrn_detector_area_resol_mean 10.0000
_diffrn_detector_type HyPix3000
_diffrn_measured_fraction_theta_full 0.997
_diffrn_measured_fraction_theta_max 0.995
_diffrn_measurement_details
;
List of Runs (angles in degrees, time in seconds):

  # Type    Start    End  Width  t~exp~   \w     \q     \k     \f   Frames
#--------------------------------------------------------------------------
  1  \w    -35.00  24.00   0.50    0.20    --   40.46 -12.00-180.00  118
  2  \w     29.00  83.00   0.50    0.34    --   96.35 -68.00-180.00  108
  3  \w     29.00  83.00   0.50    0.34    --   96.35 -68.00 -60.00  108
  4  \w     28.00  68.00   0.50    0.34    --   96.35 -59.00-120.00   80
  5  \w     30.00  57.00   0.50    0.34    --   96.35 -50.00 -60.00   54
  6  \w     30.00  57.00   0.50    0.34    --   96.35 -50.00-180.00   54
  7  \w    -35.00  24.00   0.50    0.20    --   40.46 -12.00 -47.00  118
  8  \w     30.00  57.00   0.50    0.34    --   96.35 -50.00 -30.00   54
  9  \w     30.00  57.00   0.50    0.34    --   96.35 -50.00   0.00   54
 10  \w     30.00  57.00   0.50    0.34    --   96.35 -50.00  60.00   54
 11  \w     30.00  57.00   0.50    0.34    --   96.35 -50.00  90.00   54
 12  \w     28.00  68.00   0.50    0.34    --   96.35 -59.00 120.00   80
 13  \w     81.00 165.00   0.50    0.34    --   96.35 145.00  60.00  168
 14  \w     30.00  57.00   0.50    0.34    --   96.35 -50.00-150.00   54
 15  \w     23.00 106.00   0.50    0.34    --   96.35 -96.00-120.00  166
 16  \w     18.00  78.00   0.50    0.20    --   40.46-104.00  60.00  120
 17  \w     44.00 127.00   0.50    0.34    --   96.35-145.00  60.00  166
 18  \w     23.00 106.00   0.50    0.34    --   96.35 -96.00  90.00  166
 19  \w     60.00 172.00   0.50    0.34    --   96.35  12.00 124.00  224
 20  \w     81.00 167.00   0.50    0.34    --   96.35  25.00  30.00  172
 21  \w     75.00 165.00   0.50    0.34    --   96.35  59.00 150.00  180
 22  \w     71.00 170.00   0.50    0.34    --   96.35  17.00 -30.00  198
 23  \w     81.00 167.00   0.50    0.34    --   96.35  25.00-150.00  172
 24  \w     75.00 165.00   0.50    0.34    --   96.35  59.00-120.00  180
 25  \w     70.00 165.00   0.50    0.34    --   96.35  77.00 -60.00  190
 26  \w     14.00 109.00   0.50    0.20    --   40.46  77.00 120.00  190
 27  \w      4.00 116.00   0.50    0.20    --   40.46  12.00 124.00  224
 28  \w     14.00 109.00   0.50    0.20    --   40.46  77.00  90.00  190
 29  \w     14.00 109.00   0.50    0.20    --   40.46  77.00  30.00  190
 30  \w     17.00 108.00   0.50    0.20    --   40.46  64.00-150.00  182
 31  \w    -64.00  27.00   0.50    0.20    --  -40.46  64.00  60.00  182
 32  \w    -24.00  35.00   0.50    0.20    --  -40.46  12.00 124.00  118
 33  \w    -57.00  26.00   0.50    0.20    --  -40.46  50.00 -30.00  166
 34  \w    -24.00  35.00   0.50    0.20    --  -40.46  12.00 -60.00  118
 35  \w    -57.00  26.00   0.50    0.20    --  -40.46  50.00-120.00  166
 36  \w   -158.00 -48.00   0.50    0.34    --  -82.50 -12.00 -47.00  220
 37  \w   -109.00 -13.00   0.50    0.20    --  -40.46 -77.00 -30.00  192
 38  \w   -109.00 -13.00   0.50    0.20    --  -40.46 -77.00-120.00  192
 39  \w   -108.00 -17.00   0.50    0.20    --  -40.46 -64.00 -90.00  182
 40  \w   -107.00 -21.00   0.50    0.20    --  -40.46 -50.00-180.00  172
 41  \w    -47.00 -15.00   0.50    0.34    --  -82.50  42.00-120.00   64
 42  \w   -116.00  -6.00   0.50    0.20    --  -40.46 -12.00 -47.00  220
 43  \w    -80.00  -9.00   0.50    0.34    --  -82.50  96.00 120.00  142
;
_diffrn_measurement_device 'four-circle diffractometer'
_diffrn_measurement_device_type 'XtaLAB Synergy, Dualflex, HyPix3000'
_diffrn_measurement_method '\w scans'
_diffrn_orient_matrix_type 'CrysAlisPro convention (1999,Acta A55,543-557)'
_diffrn_orient_matrix_UB_11 0.1029573000
_diffrn_orient_matrix_UB_12 -0.0404362000
_diffrn_orient_matrix_UB_13 0.0724297000
_diffrn_orient_matrix_UB_21 0.0578775000
_diffrn_orient_matrix_UB_22 -0.0314266000
_diffrn_orient_matrix_UB_23 -0.0807797000
_diffrn_orient_matrix_UB_31 0.0186705000
_diffrn_orient_matrix_UB_32 0.3195334000
_diffrn_orient_matrix_UB_33 0.0013240000
_diffrn_radiation_monochromator mirror
_diffrn_radiation_probe x-ray
_diffrn_radiation_type 'Cu K\a'
_diffrn_radiation_wavelength 1.54184
_diffrn_reflns_av_R_equivalents 0.0499
_diffrn_reflns_av_unetI/netI 0.0439
_diffrn_reflns_Laue_measured_fraction_full 0.997
_diffrn_reflns_Laue_measured_fraction_max 0.995
_diffrn_reflns_limit_h_max 15
_diffrn_reflns_limit_h_min -15
_diffrn_reflns_limit_k_max 5
_diffrn_reflns_limit_k_min -4
_diffrn_reflns_limit_l_max 17
_diffrn_reflns_limit_l_min -17
_diffrn_reflns_number 9822
_diffrn_reflns_point_group_measured_fraction_full 0.839
_diffrn_reflns_point_group_measured_fraction_max 0.837
_diffrn_reflns_theta_full 67.684
_diffrn_reflns_theta_max 68.022
_diffrn_reflns_theta_min 3.112
_diffrn_source 'micro-focus sealed X-ray tube'
_diffrn_source_type 'PhotonJet (Cu) X-ray Source'
_exptl_absorpt_coefficient_mu 14.318
_exptl_absorpt_correction_T_max 1.00000
_exptl_absorpt_correction_T_min 0.18896
_exptl_absorpt_correction_type multi-scan
_exptl_absorpt_process_details
;
CrysAlisPro 1.171.41.115a (Rigaku Oxford Diffraction, 2021)
Empirical absorption correction using spherical harmonics,
implemented in SCALE3 ABSPACK scaling algorithm.
;
_exptl_crystal_colour 'clear light colourless'
_exptl_crystal_colour_lustre clear
_exptl_crystal_colour_modifier light
_exptl_crystal_colour_primary colourless
_exptl_crystal_density_diffrn 1.654
_exptl_crystal_description needle
_exptl_crystal_F_000 444
_exptl_crystal_size_max 0.54
_exptl_crystal_size_mid 0.08
_exptl_crystal_size_min 0.04
_refine_diff_density_max 0.935
_refine_diff_density_min -1.055
_refine_diff_density_rms 0.099
_refine_ls_abs_structure_details
;
 Flack x determined using 811 quotients [(I+)-(I-)]/[(I+)+(I-)]
 (Parsons, Flack and Wagner, Acta Cryst. B69 (2013) 249-259).
;
_refine_ls_abs_structure_Flack -0.028(6)
_refine_ls_extinction_method none
_refine_ls_goodness_of_fit_ref 1.079
_refine_ls_hydrogen_treatment constr
_refine_ls_matrix_type full
_refine_ls_number_parameters 219
_refine_ls_number_reflns 2723
_refine_ls_number_restraints 1
_refine_ls_restrained_S_all 1.079
_refine_ls_R_factor_all 0.0323
_refine_ls_R_factor_gt 0.0309
_refine_ls_shift/su_max 0.000
_refine_ls_shift/su_mean 0.000
_refine_ls_structure_factor_coef Fsqd
_refine_ls_weighting_details 'w=1/[\s^2^(Fo^2^)+(0.0444P)^2^] where P=(Fo^2^+2Fc^2^)/3'
_refine_ls_weighting_scheme calc
_refine_ls_wR_factor_gt 0.0764
_refine_ls_wR_factor_ref 0.0774
_reflns_Friedel_coverage 0.487
_reflns_Friedel_fraction_full 0.633
_reflns_Friedel_fraction_max 0.630
_reflns_number_gt 2575
_reflns_number_total 2723
_reflns_threshold_expression 'I > 2\s(I)'
_cod_data_source_file d4sc04361h2.cif
_cod_data_source_block ab_aya_sp02336r_souvik
_cod_depositor_comments 'Adding full bibliography for 1573064--1573066.cif.'
_cod_database_code 1573065
_shelx_shelxl_version_number 2018/3
_chemical_oxdiff_formula 'C H O I'
_chemical_oxdiff_usercomment '100 K'
_shelx_space_group_comment
;
The symmetry employed for this shelxl refinement is uniquely defined
by the following loop, which should always be used as a source of
symmetry information in preference to the above space-group names.
They are only intended as comments.
;
_shelx_estimated_absorpt_t_max 0.598
_shelx_estimated_absorpt_t_min 0.048
_olex2_refinement_description
;
1.a Ternary CH refined with riding coordinates:
 C9(H9)
1.b Secondary CH2 refined with riding coordinates:
 C15(H15A,H15B), C13(H13A,H13B), C14(H14A,H14B), C12(H12A,H12B), C17(H17A,H17B)
1.c Aromatic/amide H refined with riding coordinates:
 C11(H11), C4(H4), C8(H8), C3(H3)
1.d Idealised Me refined as rotating group:
 C7(H7A,H7B,H7C), C18(H18A,H18B,H18C)
;
_olex2_submission_special_instructions 'No special instructions were received'
_oxdiff_exptl_absorpt_empirical_details
;
Empirical correction (ABSPACK) includes:
- Absorption correction using spherical harmonics
- Frame scaling
;
_oxdiff_exptl_absorpt_empirical_full_max 3.693
_oxdiff_exptl_absorpt_empirical_full_min 0.518

loop_
_space_group_symop_operation_xyz
'x, y, z'
'-x, y+1/2, -z'

loop_
_atom_site_label
_atom_site_type_symbol
_atom_site_fract_x
_atom_site_fract_y
_atom_site_fract_z
_atom_site_U_iso_or_equiv
_atom_site_adp_type
_atom_site_occupancy
_atom_site_site_symmetry_order
_atom_site_calc_flag
_atom_site_refinement_flags_posn
_atom_site_refinement_flags_adp
_atom_site_refinement_flags_occupancy
_atom_site_disorder_assembly
_atom_site_disorder_group
I1 I 0.38391(2) 0.51760(13) 0.49439(2) 0.02513(14) Uani 1 1 d . . . . .
O3 O 0.3107(3) 0.4289(10) 0.6815(3) 0.0229(11) Uani 1 1 d . . . . .
O2 O 0.1452(4) -0.015(2) 0.2898(3) 0.0478(19) Uani 1 1 d . . . . .
C11 C 0.5001(4) 0.507(3) 0.8839(4) 0.0273(14) Uani 1 1 d . . . . .
H11 H 0.513350 0.620351 0.938971 0.033 Uiso 1 1 calc R U . . .
C4 C 0.0973(4) -0.0342(16) 0.5653(4) 0.027(2) Uani 1 1 d . . . . .
H4 H 0.042617 -0.143644 0.579917 0.033 Uiso 1 1 calc R U . . .
C1 C 0.2590(5) 0.2757(16) 0.5213(5) 0.0239(15) Uani 1 1 d . . . . .
C2 C 0.1927(5) 0.1252(15) 0.4498(4) 0.0247(16) Uani 1 1 d . . . . .
C15 C 0.3132(5) 0.5943(14) 0.8747(4) 0.025(2) Uani 1 1 d . . . . .
H15A H 0.262267 0.663206 0.819014 0.030 Uiso 1 1 calc R U . . .
H15B H 0.340425 0.759745 0.913529 0.030 Uiso 1 1 calc R U . . .
C8 C 0.2021(5) 0.1169(17) 0.3510(5) 0.035(2) Uani 1 1 d . . . . .
H8 H 0.256512 0.222116 0.334144 0.041 Uiso 1 1 calc R U . . .
C6 C 0.2467(5) 0.2751(15) 0.6141(5) 0.0239(15) Uani 1 1 d . . . . .
C13 C 0.5598(5) 0.3130(18) 0.7453(5) 0.0290(17) Uani 1 1 d . . . . .
H13A H 0.618039 0.215631 0.725721 0.035 Uiso 1 1 calc R U . . .
H13B H 0.543176 0.484536 0.706444 0.035 Uiso 1 1 calc R U . . .
C9 C 0.3734(5) 0.2603(15) 0.7598(4) 0.0214(15) Uani 1 1 d . . . . .
H9 H 0.327962 0.109448 0.776731 0.026 Uiso 1 1 calc R U . . .
C14 C 0.4650(5) 0.1202(15) 0.7298(5) 0.0247(16) Uani 1 1 d . . . . .
H14A H 0.444714 0.069130 0.662342 0.030 Uiso 1 1 calc R U . . .
H14B H 0.483269 -0.054846 0.766396 0.030 Uiso 1 1 calc R U . . .
C5 C 0.1618(5) 0.1248(15) 0.6347(5) 0.0243(16) Uani 1 1 d . . . . .
C7 C 0.0681(4) -0.009(3) 0.7516(5) 0.036(2) Uani 1 1 d . . . . .
H7A H 0.000665 0.069059 0.720404 0.054 Uiso 1 1 calc R U . . .
H7B H 0.075534 0.001116 0.820052 0.054 Uiso 1 1 calc R U . . .
H7C H 0.072371 -0.205402 0.732655 0.054 Uiso 1 1 calc R U . . .
C10 C 0.4015(5) 0.4567(15) 0.8417(4) 0.0243(19) Uani 1 1 d . . . . .
O1 O 0.1494(3) 0.1493(11) 0.7249(3) 0.0305(12) Uani 1 1 d . . . . .
C12 C 0.5914(5) 0.3929(19) 0.8490(5) 0.0342(19) Uani 1 1 d . . . . .
H12A H 0.619284 0.225468 0.886417 0.041 Uiso 1 1 calc R U . . .
H12B H 0.646938 0.536444 0.857537 0.041 Uiso 1 1 calc R U . . .
C3 C 0.1143(5) -0.0297(17) 0.4751(5) 0.027(2) Uani 1 1 d . . . . .
H3 H 0.070053 -0.138058 0.428020 0.032 Uiso 1 1 calc R U . . .
C16 C 0.2575(5) 0.4080(16) 0.9312(4) 0.0233(15) Uani 1 1 d . . . . .
O5 O 0.1658(3) 0.5246(18) 0.9385(3) 0.0287(9) Uani 1 1 d . . . . .
C17 C 0.1100(5) 0.3700(19) 0.9988(5) 0.0319(18) Uani 1 1 d . . . . .
H17A H 0.122728 0.166151 0.993783 0.038 Uiso 1 1 calc R U . . .
H17B H 0.034565 0.403714 0.977542 0.038 Uiso 1 1 calc R U . . .
C18 C 0.1454(5) 0.462(2) 1.1003(5) 0.044(3) Uani 1 1 d . . . . .
H18A H 0.135321 0.665132 1.104864 0.066 Uiso 1 1 calc R U . . .
H18B H 0.219110 0.416966 1.122635 0.066 Uiso 1 1 calc R U . . .
H18C H 0.104674 0.363671 1.139269 0.066 Uiso 1 1 calc R U . . .
O4 O 0.2894(3) 0.1911(11) 0.9678(3) 0.0267(11) Uani 1 1 d . . . . .

loop_
_atom_site_aniso_label
_atom_site_aniso_U_11
_atom_site_aniso_U_22
_atom_site_aniso_U_33
_atom_site_aniso_U_23
_atom_site_aniso_U_13
_atom_site_aniso_U_12
I1 0.02191(19) 0.0276(3) 0.02875(19) 0.0035(3) 0.01172(13) 0.0013(3)
O3 0.019(2) 0.027(3) 0.023(2) 0.0004(19) 0.0058(16) -0.0017(19)
O2 0.049(3) 0.060(6) 0.033(2) -0.016(4) 0.005(2) -0.012(4)
C11 0.026(3) 0.032(4) 0.027(3) -0.005(5) 0.013(2) -0.001(5)
C4 0.016(3) 0.027(7) 0.040(3) 0.004(3) 0.007(2) -0.005(3)
C1 0.015(3) 0.024(4) 0.036(4) 0.004(3) 0.012(3) 0.003(3)
C2 0.017(3) 0.025(4) 0.031(3) -0.003(3) 0.003(3) 0.003(3)
C15 0.022(3) 0.027(6) 0.027(3) 0.003(3) 0.008(2) 0.003(3)
C8 0.027(3) 0.043(6) 0.035(4) -0.004(3) 0.008(3) -0.004(3)
C6 0.017(3) 0.022(4) 0.034(4) 0.000(3) 0.007(3) 0.000(3)
C13 0.020(3) 0.038(5) 0.031(3) -0.002(3) 0.012(3) 0.000(3)
C9 0.021(3) 0.019(4) 0.025(3) 0.006(3) 0.005(3) 0.001(3)
C14 0.023(3) 0.022(4) 0.030(3) 0.000(3) 0.008(3) 0.005(3)
C5 0.019(3) 0.024(4) 0.034(3) 0.002(3) 0.013(3) 0.004(3)
C7 0.022(3) 0.050(7) 0.038(3) 0.010(5) 0.011(2) -0.008(5)
C10 0.022(3) 0.028(6) 0.025(3) 0.004(3) 0.010(2) 0.003(3)
O1 0.023(2) 0.037(3) 0.034(2) 0.001(2) 0.0128(19) -0.005(2)
C12 0.019(3) 0.053(6) 0.033(3) -0.006(4) 0.009(3) -0.001(3)
C3 0.031(3) 0.014(7) 0.034(3) -0.005(3) 0.002(2) 0.005(3)
C16 0.022(3) 0.026(4) 0.023(3) -0.004(3) 0.006(2) -0.001(3)
O5 0.0199(18) 0.032(3) 0.039(2) 0.006(4) 0.0161(15) 0.004(4)
C17 0.025(4) 0.027(5) 0.049(4) 0.005(3) 0.019(3) 0.005(3)
C18 0.031(3) 0.059(9) 0.048(4) 0.005(4) 0.023(3) 0.005(4)
O4 0.029(3) 0.021(3) 0.034(2) 0.004(2) 0.014(2) 0.005(2)

loop_
_atom_type_symbol
_atom_type_description
_atom_type_scat_dispersion_real
_atom_type_scat_dispersion_imag
_atom_type_scat_source
C C 0.0181 0.0091 'International Tables Vol C Tables 4.2.6.8 and 6.1.1.4'
H H 0.0000 0.0000 'International Tables Vol C Tables 4.2.6.8 and 6.1.1.4'
I I -0.3257 6.8362 'International Tables Vol C Tables 4.2.6.8 and 6.1.1.4'
O O 0.0492 0.0322 'International Tables Vol C Tables 4.2.6.8 and 6.1.1.4'

loop_
_exptl_crystal_face_index_h
_exptl_crystal_face_index_k
_exptl_crystal_face_index_l
_exptl_crystal_face_perp_dist
1 0 -1 0.0172
-1 0 1 0.0442
0 2 1 0.2365
-7 0 7 0.0448
-5 0 9 0.0383
-4 0 9 0.0307
-2 0 9 0.0381
0 0 9 0.0324
-1 0 -9 0.0076
1 0 9 0.0343
3 0 8 0.0345
1 3 0 0.2307
-1 -3 0 0.2898
-8 0 5 0.0388

loop_
_geom_angle_atom_site_label_1
_geom_angle_atom_site_label_2
_geom_angle_atom_site_label_3
_geom_angle
_geom_angle_site_symmetry_1
_geom_angle_site_symmetry_3
_geom_angle_publ_flag
C6 O3 C9 114.6(5) . . ?
C10 C11 H11 118.3 . . ?
C10 C11 C12 123.4(7) . . ?
C12 C11 H11 118.3 . . ?
C5 C4 H4 120.6 . . ?
C3 C4 H4 120.6 . . ?
C3 C4 C5 118.7(6) . . ?
C2 C1 I1 121.8(5) . . ?
C6 C1 I1 116.0(5) . . ?
C6 C1 C2 122.2(6) . . ?
C1 C2 C8 124.7(6) . . ?
C3 C2 C1 117.2(6) . . ?
C3 C2 C8 118.2(6) . . ?
H15A C15 H15B 107.5 . . ?
C10 C15 H15A 108.5 . . ?
C10 C15 H15B 108.5 . . ?
C10 C15 C16 114.9(6) . . ?
C16 C15 H15A 108.5 . . ?
C16 C15 H15B 108.5 . . ?
O2 C8 C2 124.4(7) . . ?
O2 C8 H8 117.8 . . ?
C2 C8 H8 117.8 . . ?
O3 C6 C1 120.8(6) . . ?
O3 C6 C5 121.1(6) . . ?
C1 C6 C5 118.0(6) . . ?
H13A C13 H13B 108.2 . . ?
C14 C13 H13A 109.8 . . ?
C14 C13 H13B 109.8 . . ?
C12 C13 H13A 109.8 . . ?
C12 C13 H13B 109.8 . . ?
C12 C13 C14 109.6(6) . . ?
O3 C9 H9 108.1 . . ?
O3 C9 C14 111.1(5) . . ?
O3 C9 C10 105.8(5) . . ?
C14 C9 H9 108.1 . . ?
C10 C9 H9 108.1 . . ?
C10 C9 C14 115.2(5) . . ?
C13 C14 H14A 109.3 . . ?
C13 C14 H14B 109.3 . . ?
C9 C14 C13 111.7(6) . . ?
C9 C14 H14A 109.3 . . ?
C9 C14 H14B 109.3 . . ?
H14A C14 H14B 107.9 . . ?
C4 C5 C6 120.6(6) . . ?
O1 C5 C4 124.2(6) . . ?
O1 C5 C6 115.2(6) . . ?
H7A C7 H7B 109.5 . . ?
H7A C7 H7C 109.5 . . ?
H7B C7 H7C 109.5 . . ?
O1 C7 H7A 109.5 . . ?
O1 C7 H7B 109.5 . . ?
O1 C7 H7C 109.5 . . ?
C11 C10 C15 121.3(6) . . ?
C11 C10 C9 121.8(7) . . ?
C9 C10 C15 116.8(5) . . ?
C5 O1 C7 118.0(6) . . ?
C11 C12 C13 110.9(5) . . ?
C11 C12 H12A 109.5 . . ?
C11 C12 H12B 109.5 . . ?
C13 C12 H12A 109.5 . . ?
C13 C12 H12B 109.5 . . ?
H12A C12 H12B 108.0 . . ?
C4 C3 C2 123.2(6) . . ?
C4 C3 H3 118.4 . . ?
C2 C3 H3 118.4 . . ?
O5 C16 C15 110.5(6) . . ?
O4 C16 C15 125.9(6) . . ?
O4 C16 O5 123.5(7) . . ?
C16 O5 C17 114.5(7) . . ?
O5 C17 H17A 109.5 . . ?
O5 C17 H17B 109.5 . . ?
O5 C17 C18 110.5(7) . . ?
H17A C17 H17B 108.1 . . ?
C18 C17 H17A 109.5 . . ?
C18 C17 H17B 109.5 . . ?
C17 C18 H18A 109.5 . . ?
C17 C18 H18B 109.5 . . ?
C17 C18 H18C 109.5 . . ?
H18A C18 H18B 109.5 . . ?
H18A C18 H18C 109.5 . . ?
H18B C18 H18C 109.5 . . ?

loop_
_geom_bond_atom_site_label_1
_geom_bond_atom_site_label_2
_geom_bond_distance
_geom_bond_site_symmetry_2
_geom_bond_publ_flag
I1 C1 2.116(7) . ?
O3 C6 1.361(8) . ?
O3 C9 1.490(7) . ?
O2 C8 1.209(9) . ?
C11 H11 0.9500 . ?
C11 C10 1.334(8) . ?
C11 C12 1.507(9) . ?
C4 H4 0.9500 . ?
C4 C5 1.395(9) . ?
C4 C3 1.379(9) . ?
C1 C2 1.402(9) . ?
C1 C6 1.394(9) . ?
C2 C8 1.469(9) . ?
C2 C3 1.384(10) . ?
C15 H15A 0.9900 . ?
C15 H15B 0.9900 . ?
C15 C10 1.504(9) . ?
C15 C16 1.504(9) . ?
C8 H8 0.9500 . ?
C6 C5 1.415(9) . ?
C13 H13A 0.9900 . ?
C13 H13B 0.9900 . ?
C13 C14 1.528(10) . ?
C13 C12 1.524(9) . ?
C9 H9 1.0000 . ?
C9 C14 1.524(9) . ?
C9 C10 1.496(9) . ?
C14 H14A 0.9900 . ?
C14 H14B 0.9900 . ?
C5 O1 1.362(8) . ?
C7 H7A 0.9800 . ?
C7 H7B 0.9800 . ?
C7 H7C 0.9800 . ?
C7 O1 1.432(9) . ?
C12 H12A 0.9900 . ?
C12 H12B 0.9900 . ?
C3 H3 0.9500 . ?
C16 O5 1.356(8) . ?
C16 O4 1.195(8) . ?
O5 C17 1.460(9) . ?
C17 H17A 0.9900 . ?
C17 H17B 0.9900 . ?
C17 C18 1.514(10) . ?
C18 H18A 0.9800 . ?
C18 H18B 0.9800 . ?
C18 H18C 0.9800 . ?

loop_
_geom_torsion_atom_site_label_1
_geom_torsion_atom_site_label_2
_geom_torsion_atom_site_label_3
_geom_torsion_atom_site_label_4
_geom_torsion
_geom_torsion_site_symmetry_1
_geom_torsion_site_symmetry_2
_geom_torsion_site_symmetry_3
_geom_torsion_site_symmetry_4
_geom_torsion_publ_flag
I1 C1 C2 C8 0.3(10) . . . . ?
I1 C1 C2 C3 179.1(5) . . . . ?
I1 C1 C6 O3 1.7(8) . . . . ?
I1 C1 C6 C5 177.6(5) . . . . ?
O3 C6 C5 C4 -179.4(6) . . . . ?
O3 C6 C5 O1 0.6(10) . . . . ?
O3 C9 C14 C13 87.2(6) . . . . ?
O3 C9 C10 C11 -122.3(8) . . . . ?
O3 C9 C10 C15 58.1(7) . . . . ?
C4 C5 O1 C7 3.1(10) . . . . ?
C1 C2 C8 O2 179.4(8) . . . . ?
C1 C2 C3 C4 2.1(11) . . . . ?
C1 C6 C5 C4 4.7(10) . . . . ?
C1 C6 C5 O1 -175.3(6) . . . . ?
C2 C1 C6 O3 -178.3(6) . . . . ?
C2 C1 C6 C5 -2.4(10) . . . . ?
C15 C16 O5 C17 -175.2(5) . . . . ?
C8 C2 C3 C4 -179.0(7) . . . . ?
C6 O3 C9 C14 77.4(7) . . . . ?
C6 O3 C9 C10 -156.8(5) . . . . ?
C6 C1 C2 C8 -179.7(7) . . . . ?
C6 C1 C2 C3 -0.9(10) . . . . ?
C6 C5 O1 C7 -176.9(7) . . . . ?
C9 O3 C6 C1 -118.0(6) . . . . ?
C9 O3 C6 C5 66.2(8) . . . . ?
C14 C13 C12 C11 -51.9(9) . . . . ?
C14 C9 C10 C11 0.9(10) . . . . ?
C14 C9 C10 C15 -178.7(6) . . . . ?
C5 C4 C3 C2 0.1(11) . . . . ?
C10 C11 C12 C13 21.0(13) . . . . ?
C10 C15 C16 O5 -165.4(5) . . . . ?
C10 C15 C16 O4 16.8(9) . . . . ?
C10 C9 C14 C13 -33.2(8) . . . . ?
C12 C11 C10 C15 -175.0(7) . . . . ?
C12 C11 C10 C9 5.4(13) . . . . ?
C12 C13 C14 C9 58.9(8) . . . . ?
C3 C4 C5 C6 -3.6(10) . . . . ?
C3 C4 C5 O1 176.4(6) . . . . ?
C3 C2 C8 O2 0.6(12) . . . . ?
C16 C15 C10 C11 -103.2(8) . . . . ?
C16 C15 C10 C9 76.4(7) . . . . ?
C16 O5 C17 C18 87.1(8) . . . . ?
O4 C16 O5 C17 2.7(9) . . . . ?

loop_
_exptl_oxdiff_crystal_face_indexfrac_h
_exptl_oxdiff_crystal_face_indexfrac_k
_exptl_oxdiff_crystal_face_indexfrac_l
_exptl_oxdiff_crystal_face_x
_exptl_oxdiff_crystal_face_y
_exptl_oxdiff_crystal_face_z
1.0021 0.0001 -0.9997 0.0308 0.1388 0.0174
-1.0021 -0.0001 0.9997 -0.0308 -0.1388 -0.0174
0.0070 2.0019 0.9964 -0.0081 -0.1430 0.6411
-6.5605 -0.2842 7.4300 -0.1258 -0.9710 -0.2035
-5.2382 -0.0122 8.5407 0.0798 -0.9927 -0.0904
-3.7585 -0.1782 9.1612 0.2838 -0.9520 -0.1150
-1.9502 0.1034 9.4334 0.4783 -0.8782 0.0091
-0.1968 0.0016 9.2607 0.6504 -0.7595 0.0091
-0.6881 0.0491 -9.0214 -0.7262 0.6874 -0.0091
0.6881 -0.0491 9.0214 0.7262 -0.6874 0.0091
2.5552 0.1907 8.1687 0.8470 -0.5180 0.1195
1.4210 3.0434 0.1312 0.0327 -0.0240 0.9992
-1.4654 -3.0404 -0.1364 -0.0378 0.0218 -0.9990
-7.9232 -0.2009 5.3404 -0.4208 -0.8837 -0.2050
